data_7025856
loop_
_publ_author_name
'Wang, Tao'
'Zhang, Junliang'

_publ_section_title
;
 Synthesis of 2-acylfurans from 3-(1-alkynyl)-2-alken-1-ones via the
 oxidation of gold-carbene intermediates by H2O2.
;
_journal_issue 18
_journal_name_full 'Dalton transactions (Cambridge, England : 2003)'
_journal_page_first 4270
_journal_page_last 4273
_journal_paper_doi 10.1039/c0dt00024h
_journal_volume 39
_journal_year 2010
_chemical_formula_sum 'C14 H12 O3'
_chemical_formula_weight 228.24
_chemical_name_systematic
;
?
;
_space_group_IT_number 14
_symmetry_cell_setting monoclinic
_symmetry_space_group_name_Hall '-P 2ybc'
_symmetry_space_group_name_H-M 'P 1 21/c 1'
_atom_sites_solution_hydrogens geom
_atom_sites_solution_primary direct
_atom_sites_solution_secondary difmap
_audit_creation_method SHELXL-97
_cell_angle_alpha 90.00
_cell_angle_beta 108.073(2)
_cell_angle_gamma 90.00
_cell_formula_units_Z 4
_cell_length_a 9.6681(6)
_cell_length_b 10.6721(6)
_cell_length_c 11.7312(7)
_cell_measurement_temperature 296(2)
_cell_volume 1150.69(12)
_computing_structure_refinement 'SHELXL-97 (Sheldrick, 1997)'
_computing_structure_solution 'SHELXS-97 (Sheldrick, 1990)'
_diffrn_ambient_temperature 296(2)
_diffrn_measured_fraction_theta_full 0.997
_diffrn_measured_fraction_theta_max 0.997
_diffrn_radiation_monochromator graphite
_diffrn_radiation_source 'fine-focus sealed tube'
_diffrn_radiation_type MoK\a
_diffrn_radiation_wavelength 0.71073
_diffrn_reflns_av_R_equivalents 0.0542
_diffrn_reflns_av_sigmaI/netI 0.0337
_diffrn_reflns_limit_h_max 11
_diffrn_reflns_limit_h_min -11
_diffrn_reflns_limit_k_max 12
_diffrn_reflns_limit_k_min -12
_diffrn_reflns_limit_l_max 13
_diffrn_reflns_limit_l_min -13
_diffrn_reflns_number 12533
_diffrn_reflns_theta_full 25.00
_diffrn_reflns_theta_max 25.00
_diffrn_reflns_theta_min 2.22
_exptl_absorpt_coefficient_mu 0.092
_exptl_absorpt_correction_T_max 0.9790
_exptl_absorpt_correction_T_min 0.9564
_exptl_absorpt_correction_type multi-scan
_exptl_crystal_colour colorless
_exptl_crystal_density_diffrn 1.317
_exptl_crystal_density_method 'not measured'
_exptl_crystal_description block
_exptl_crystal_F_000 480
_exptl_crystal_size_max 0.49
_exptl_crystal_size_mid 0.33
_exptl_crystal_size_min 0.23
_refine_diff_density_max 0.365
_refine_diff_density_min -0.297
_refine_diff_density_rms 0.052
_refine_ls_extinction_method none
_refine_ls_goodness_of_fit_ref 1.055
_refine_ls_hydrogen_treatment constr
_refine_ls_matrix_type full
_refine_ls_number_parameters 154
_refine_ls_number_reflns 2020
_refine_ls_number_restraints 0
_refine_ls_restrained_S_all 1.055
_refine_ls_R_factor_all 0.0565
_refine_ls_R_factor_gt 0.0503
_refine_ls_shift/su_max 0.000
_refine_ls_shift/su_mean 0.000
_refine_ls_structure_factor_coef Fsqd
_refine_ls_weighting_details 'calc w=1/[\s^2^(Fo^2^)+(0.0710P)^2^+0.7644P] where P=(Fo^2^+2Fc^2^)/3'
_refine_ls_weighting_scheme calc
_refine_ls_wR_factor_gt 0.1343
_refine_ls_wR_factor_ref 0.1438
_reflns_number_gt 1802
_reflns_number_total 2020
_reflns_threshold_expression >2sigma(I)
_cod_data_source_file c0dt00024h.txt
_cod_data_source_block 2a
_cod_depositor_comments
;
The following automatic conversions were performed:

'_symmetry_cell_setting' value 'Monoclinic' changed to 'monoclinic'
according to /home/saulius/struct/CIF-dictionaries/cif_core.dic
dictionary named 'cif_core.dic' version 2.4.2 from 2011-04-26.

Automatic conversion script
Id: cif_fix_values 1891 2012-01-12 08:04:46Z andrius 
;
_cod_original_sg_symbol_H-M P2(1)/c
_cod_database_code 7025856

loop_
_symmetry_equiv_pos_as_xyz
'x, y, z'
'-x, y+1/2, -z+1/2'
'-x, -y, -z'
'x, -y-1/2, z-1/2'

loop_
_atom_site_label
_atom_site_type_symbol
_atom_site_fract_x
_atom_site_fract_y
_atom_site_fract_z
_atom_site_U_iso_or_equiv
_atom_site_adp_type
_atom_site_occupancy
_atom_site_symmetry_multiplicity
_atom_site_calc_flag
_atom_site_refinement_flags
O1 O 0.34557(19) 0.80415(13) -0.07287(14) 0.0471(4) Uani 1 1 d .
O2 O 0.25368(15) 0.92859(12) 0.08960(11) 0.0346(4) Uani 1 1 d .
O3 O 0.04819(19) 1.22079(15) 0.21645(14) 0.0516(5) Uani 1 1 d .
C1 C 0.3799(2) 1.10289(19) -0.19855(18) 0.0337(5) Uani 1 1 d .
H1A H 0.3872 1.1525 -0.1317 0.040 Uiso 1 1 calc R
C2 C 0.4099(2) 1.1537(2) -0.29706(19) 0.0387(5) Uani 1 1 d .
H2A H 0.4372 1.2373 -0.2963 0.046 Uiso 1 1 calc R
C3 C 0.3992(2) 1.0803(2) -0.39642(19) 0.0419(5) Uani 1 1 d .
H3A H 0.4189 1.1148 -0.4625 0.050 Uiso 1 1 calc R
C4 C 0.3594(2) 0.9559(2) -0.39805(18) 0.0396(5) Uani 1 1 d .
H4A H 0.3529 0.9066 -0.4649 0.048 Uiso 1 1 calc R
C5 C 0.3293(2) 0.90477(19) -0.30014(17) 0.0335(5) Uani 1 1 d .
H5A H 0.3024 0.8210 -0.3015 0.040 Uiso 1 1 calc R
C6 C 0.3388(2) 0.97763(18) -0.19943(16) 0.0296(4) Uani 1 1 d .
C7 C 0.3135(2) 0.91423(18) -0.09428(17) 0.0323(5) Uani 1 1 d .
C8 C 0.2498(2) 0.98654(18) -0.01722(16) 0.0299(4) Uani 1 1 d .
C9 C 0.1802(2) 1.09816(17) -0.02588(16) 0.0296(4) Uani 1 1 d .
H9A H 0.1616 1.1546 -0.0893 0.035 Uiso 1 1 calc R
C10 C 0.1409(2) 1.11220(18) 0.08179(16) 0.0300(4) Uani 1 1 d .
C11 C 0.1894(2) 1.00655(19) 0.14839(17) 0.0325(5) Uani 1 1 d .
C12 C 0.1849(3) 0.9633(2) 0.26702(19) 0.0459(6) Uani 1 1 d .
H12A H 0.2306 0.8827 0.2844 0.069 Uiso 1 1 calc R
H12B H 0.0855 0.9571 0.2662 0.069 Uiso 1 1 calc R
H12C H 0.2356 1.0222 0.3274 0.069 Uiso 1 1 calc R
C13 C 0.0663(2) 1.21837(19) 0.11723(18) 0.0356(5) Uani 1 1 d .
C14 C 0.0146(3) 1.3231(2) 0.0295(2) 0.0463(6) Uani 1 1 d .
H14A H -0.0317 1.3858 0.0638 0.069 Uiso 1 1 calc R
H14B H -0.0538 1.2912 -0.0426 0.069 Uiso 1 1 calc R
H14C H 0.0960 1.3594 0.0112 0.069 Uiso 1 1 calc R

loop_
_atom_site_aniso_label
_atom_site_aniso_U_11
_atom_site_aniso_U_22
_atom_site_aniso_U_33
_atom_site_aniso_U_23
_atom_site_aniso_U_13
_atom_site_aniso_U_12
O1 0.0753(11) 0.0288(8) 0.0429(9) 0.0035(6) 0.0268(8) 0.0127(7)
O2 0.0484(8) 0.0294(7) 0.0303(7) 0.0039(5) 0.0184(6) 0.0040(6)
O3 0.0749(11) 0.0481(10) 0.0439(9) -0.0039(7) 0.0362(8) 0.0098(8)
C1 0.0345(10) 0.0339(11) 0.0357(10) -0.0062(8) 0.0154(8) -0.0022(8)
C2 0.0357(11) 0.0359(11) 0.0494(12) -0.0001(9) 0.0204(9) -0.0062(9)
C3 0.0417(12) 0.0522(14) 0.0397(11) 0.0035(10) 0.0242(9) 0.0001(10)
C4 0.0438(11) 0.0466(13) 0.0322(10) -0.0049(9) 0.0174(9) 0.0036(9)
C5 0.0377(10) 0.0304(10) 0.0344(10) -0.0040(8) 0.0140(8) 0.0020(8)
C6 0.0298(9) 0.0299(10) 0.0311(10) -0.0015(7) 0.0122(7) 0.0034(7)
C7 0.0393(10) 0.0294(10) 0.0301(10) -0.0023(8) 0.0134(8) 0.0018(8)
C8 0.0382(10) 0.0288(10) 0.0256(9) 0.0018(7) 0.0140(8) -0.0007(8)
C9 0.0355(10) 0.0275(10) 0.0294(9) -0.0001(7) 0.0155(8) -0.0010(8)
C10 0.0347(10) 0.0286(10) 0.0299(9) -0.0017(7) 0.0148(8) -0.0032(7)
C11 0.0396(10) 0.0316(10) 0.0298(10) -0.0011(8) 0.0158(8) -0.0026(8)
C12 0.0624(14) 0.0464(13) 0.0357(11) 0.0084(9) 0.0251(10) 0.0047(11)
C13 0.0400(11) 0.0337(11) 0.0376(11) -0.0035(8) 0.0185(9) -0.0019(8)
C14 0.0538(13) 0.0378(12) 0.0531(13) 0.0050(10) 0.0251(11) 0.0132(10)

loop_
_atom_type_symbol
_atom_type_description
_atom_type_scat_dispersion_real
_atom_type_scat_dispersion_imag
_atom_type_scat_source
C C 0.0033 0.0016 'International Tables Vol C Tables 4.2.6.8 and 6.1.1.4'
H H 0.0000 0.0000 'International Tables Vol C Tables 4.2.6.8 and 6.1.1.4'
O O 0.0106 0.0060 'International Tables Vol C Tables 4.2.6.8 and 6.1.1.4'

loop_
_geom_angle_atom_site_label_1
_geom_angle_atom_site_label_2
_geom_angle_atom_site_label_3
_geom_angle
C11 O2 C8 107.42(15)
C2 C1 C6 120.13(18)
C2 C1 H1A 119.9
C6 C1 H1A 119.9
C3 C2 C1 120.09(19)
C3 C2 H2A 120.0
C1 C2 H2A 120.0
C4 C3 C2 120.31(19)
C4 C3 H3A 119.8
C2 C3 H3A 119.8
C3 C4 C5 119.85(19)
C3 C4 H4A 120.1
C5 C4 H4A 120.1
C4 C5 C6 120.60(19)
C4 C5 H5A 119.7
C6 C5 H5A 119.7
C5 C6 C1 119.02(18)
C5 C6 C7 117.60(17)
C1 C6 C7 123.25(17)
O1 C7 C8 120.63(18)
O1 C7 C6 120.67(17)
C8 C7 C6 118.70(17)
C9 C8 O2 109.43(16)
C9 C8 C7 135.37(18)
O2 C8 C7 115.14(16)
C8 C9 C10 106.65(17)
C8 C9 H9A 126.7
C10 C9 H9A 126.7
C11 C10 C9 106.20(17)
C11 C10 C13 125.75(18)
C9 C10 C13 128.04(18)
O2 C11 C10 110.28(16)
O2 C11 C12 116.19(17)
C10 C11 C12 133.53(19)
C11 C12 H12A 109.5
C11 C12 H12B 109.5
H12A C12 H12B 109.5
C11 C12 H12C 109.5
H12A C12 H12C 109.5
H12B C12 H12C 109.5
O3 C13 C10 120.67(19)
O3 C13 C14 121.31(19)
C10 C13 C14 118.02(17)
C13 C14 H14A 109.5
C13 C14 H14B 109.5
H14A C14 H14B 109.5
C13 C14 H14C 109.5
H14A C14 H14C 109.5
H14B C14 H14C 109.5

loop_
_geom_bond_atom_site_label_1
_geom_bond_atom_site_label_2
_geom_bond_distance
O1 C7 1.221(2)
O2 C11 1.349(2)
O2 C8 1.388(2)
O3 C13 1.230(3)
C1 C2 1.386(3)
C1 C6 1.394(3)
C1 H1A 0.9300
C2 C3 1.382(3)
C2 H2A 0.9300
C3 C4 1.380(3)
C3 H3A 0.9300
C4 C5 1.382(3)
C4 H4A 0.9300
C5 C6 1.393(3)
C5 H5A 0.9300
C6 C7 1.492(3)
C7 C8 1.462(3)
C8 C9 1.356(3)
C9 C10 1.435(3)
C9 H9A 0.9300
C10 C11 1.369(3)
C10 C13 1.471(3)
C11 C12 1.479(3)
C12 H12A 0.9600
C12 H12B 0.9600
C12 H12C 0.9600
C13 C14 1.496(3)
C14 H14A 0.9600
C14 H14B 0.9600
C14 H14C 0.9600

loop_
_geom_torsion_atom_site_label_1
_geom_torsion_atom_site_label_2
_geom_torsion_atom_site_label_3
_geom_torsion_atom_site_label_4
_geom_torsion
C6 C1 C2 C3 -0.1(3)
C1 C2 C3 C4 -0.3(3)
C2 C3 C4 C5 0.4(3)
C3 C4 C5 C6 -0.1(3)
C4 C5 C6 C1 -0.3(3)
C4 C5 C6 C7 -176.38(18)
C2 C1 C6 C5 0.4(3)
C2 C1 C6 C7 176.21(18)
C5 C6 C7 O1 31.1(3)
C1 C6 C7 O1 -144.8(2)
C5 C6 C7 C8 -149.06(19)
C1 C6 C7 C8 35.0(3)
C11 O2 C8 C9 -1.6(2)
C11 O2 C8 C7 -179.17(16)
O1 C7 C8 C9 -165.8(2)
C6 C7 C8 C9 14.3(3)
O1 C7 C8 O2 10.9(3)
C6 C7 C8 O2 -168.97(16)
O2 C8 C9 C10 1.2(2)
C7 C8 C9 C10 178.1(2)
C8 C9 C10 C11 -0.3(2)
C8 C9 C10 C13 178.56(19)
C8 O2 C11 C10 1.4(2)
C8 O2 C11 C12 -178.68(17)
C9 C10 C11 O2 -0.7(2)
C13 C10 C11 O2 -179.58(18)
C9 C10 C11 C12 179.4(2)
C13 C10 C11 C12 0.5(4)
C11 C10 C13 O3 3.5(3)
C9 C10 C13 O3 -175.20(19)
C11 C10 C13 C14 -177.0(2)
C9 C10 C13 C14 4.3(3)
